data_7203619
loop_
_publ_author_name
'Jouaiti, Abdelaziz'
'Kyritsakas, Nathalie'
'Planeix, Jean-Marc'
'Hosseini, Mir Wais'

_publ_section_title
;
 Molecular tectonics: generation and packing of 1-D coordination
 networks formed between dibromofluorene based tectons bearing two
 pyridines and metal halides
;
_journal_issue 12
_journal_name_full CrystEngComm
_journal_page_first 883
_journal_paper_doi 10.1039/b611733n
_journal_volume 8
_journal_year 2006
_chemical_formula_moiety 'C37 H22 Br4 N2 O4 Zn, 3(C H Cl3)'
_chemical_formula_sum 'C40 H25 Br4 Cl9 N2 O4 Zn'
_chemical_formula_weight 1301.68
_chemical_name_systematic
;
?
;
_space_group_IT_number 2
_symmetry_cell_setting triclinic
_symmetry_space_group_name_Hall '-P 1'
_symmetry_space_group_name_H-M 'P -1'
_atom_sites_solution_hydrogens geom
_atom_sites_solution_primary direct
_atom_sites_solution_secondary difmap
_audit_creation_method SHELXL-97
_cell_angle_alpha 114.132(6)
_cell_angle_beta 91.838(7)
_cell_angle_gamma 91.495(7)
_cell_formula_units_Z 2
_cell_length_a 9.1378(14)
_cell_length_b 15.927(3)
_cell_length_c 17.210(3)
_cell_measurement_reflns_used 2073
_cell_measurement_temperature 173(2)
_cell_measurement_theta_max 22.18
_cell_measurement_theta_min 2.56
_cell_volume 2282.5(7)
_computing_cell_refinement 'Bruker SMART'
_computing_data_collection 'Bruker SMART'
_computing_data_reduction 'Bruker SAINT'
_computing_molecular_graphics 'Bruker SHELXTL'
_computing_publication_material 'Bruker SHELXTL'
_computing_structure_refinement 'SHELXL-97 (Sheldrick, 1997)'
_computing_structure_solution 'SHELXS-97 (Sheldrick, 1990)'
_diffrn_ambient_temperature 173(2)
_diffrn_measured_fraction_theta_full 0.986
_diffrn_measured_fraction_theta_max 0.986
_diffrn_measurement_device_type 'CCD area detector'
_diffrn_measurement_method 'phi and omega scans'
_diffrn_radiation_monochromator graphite
_diffrn_radiation_source 'fine-focus sealed tube'
_diffrn_radiation_type MoK\a
_diffrn_radiation_wavelength 0.71073
_diffrn_reflns_av_R_equivalents 0.0823
_diffrn_reflns_av_sigmaI/netI 0.2079
_diffrn_reflns_limit_h_max 11
_diffrn_reflns_limit_h_min -8
_diffrn_reflns_limit_k_max 20
_diffrn_reflns_limit_k_min -20
_diffrn_reflns_limit_l_max 20
_diffrn_reflns_limit_l_min -22
_diffrn_reflns_number 18457
_diffrn_reflns_theta_full 27.43
_diffrn_reflns_theta_max 27.43
_diffrn_reflns_theta_min 2.23
_exptl_absorpt_coefficient_mu 4.610
_exptl_absorpt_correction_T_max 0.7694
_exptl_absorpt_correction_T_min 0.5447
_exptl_absorpt_correction_type multi-scan
_exptl_absorpt_process_details sadabs
_exptl_crystal_colour colorless
_exptl_crystal_density_diffrn 1.894
_exptl_crystal_density_meas ?
_exptl_crystal_density_method 'not measured'
_exptl_crystal_description prism
_exptl_crystal_F_000 1268
_exptl_crystal_size_max 0.15
_exptl_crystal_size_mid 0.10
_exptl_crystal_size_min 0.06
_refine_diff_density_max 1.421
_refine_diff_density_min -0.923
_refine_diff_density_rms 0.203
_refine_ls_extinction_method none
_refine_ls_goodness_of_fit_ref 1.023
_refine_ls_hydrogen_treatment constr
_refine_ls_matrix_type full
_refine_ls_number_parameters 535
_refine_ls_number_reflns 10272
_refine_ls_number_restraints 0
_refine_ls_restrained_S_all 1.023
_refine_ls_R_factor_all 0.1958
_refine_ls_R_factor_gt 0.0833
_refine_ls_shift/su_max 0.001
_refine_ls_shift/su_mean 0.000
_refine_ls_structure_factor_coef Fsqd
_refine_ls_weighting_details 'calc w=1/[\s^2^(Fo^2^)+(0.0945P)^2^+0.0000P] where P=(Fo^2^+2Fc^2^)/3'
_refine_ls_weighting_scheme calc
_refine_ls_wR_factor_gt 0.1911
_refine_ls_wR_factor_ref 0.2293
_reflns_number_gt 4535
_reflns_number_total 10272
_reflns_threshold_expression >2sigma(I)
_cod_data_source_file b611733n.txt
_cod_data_source_block e465a
_cod_depositor_comments
;
The following automatic conversions were performed:
'_symmetry_cell_setting' value 'Triclinic' changed to 'triclinic'
according to '/home/saulius/struct/CIF-dictionaries/cif_core.dic'
dictionary named 'cif_core.dic' version 2.4.1 from 2010-06-29.

Automatic conversion script
Id: cif_fix_enum 1527 2010-12-29 10:47:43Z saulius 

The following automatic conversions were performed:

'_exptl_crystal_density_meas' value 'none' was changed to '?' - the
value is perceived as not measured.

Automatic conversion script
Id: cif_fix_values 3008 2015-01-20 13:52:24Z robertas 
;
_cod_original_sg_symbol_H-M P-1
_cod_database_code 7203619

loop_
_symmetry_equiv_pos_as_xyz
'x, y, z'
'-x, -y, -z'

loop_
_atom_site_label
_atom_site_type_symbol
_atom_site_fract_x
_atom_site_fract_y
_atom_site_fract_z
_atom_site_U_iso_or_equiv
_atom_site_adp_type
_atom_site_occupancy
_atom_site_symmetry_multiplicity
_atom_site_calc_flag
_atom_site_refinement_flags
_atom_site_disorder_assembly
_atom_site_disorder_group
Zn1 Zn 0.92408(13) 0.27410(8) 0.02527(8) 0.0242(3) Uani 1 1 d . . .
Br1 Br 1.05686(12) 0.22268(8) 0.11616(7) 0.0327(3) Uani 1 1 d . . .
Br2 Br 1.03849(13) 0.33975(9) -0.06012(8) 0.0363(3) Uani 1 1 d . . .
N1 N 0.7945(9) 0.3760(6) 0.1046(5) 0.024(2) Uani 1 1 d . . .
C1 C 0.7187(11) 0.3670(7) 0.1643(6) 0.025(2) Uani 1 1 d . . .
H1 H 0.7180 0.3107 0.1688 0.029 Uiso 1 1 calc R . .
C2 C 0.6391(11) 0.4374(7) 0.2213(6) 0.024(2) Uani 1 1 d . . .
C3 C 0.6460(12) 0.5209(8) 0.2169(8) 0.035(3) Uani 1 1 d . . .
H3 H 0.5968 0.5701 0.2552 0.042 Uiso 1 1 calc R . .
C4 C 0.7272(14) 0.5316(8) 0.1546(8) 0.041(3) Uani 1 1 d . . .
H4 H 0.7343 0.5880 0.1505 0.050 Uiso 1 1 calc R . .
C5 C 0.7951(12) 0.4587(8) 0.1006(8) 0.033(3) Uani 1 1 d . . .
H5 H 0.8461 0.4657 0.0575 0.040 Uiso 1 1 calc R . .
C6 C 0.5530(12) 0.4256(8) 0.2873(8) 0.029(3) Uani 1 1 d . . .
O1 O 0.5068(9) 0.4908(6) 0.3471(5) 0.042(2) Uani 1 1 d . . .
O2 O 0.5314(8) 0.3381(5) 0.2744(4) 0.0284(18) Uani 1 1 d . . .
C7 C 0.4493(12) 0.3145(7) 0.3316(6) 0.025(2) Uani 1 1 d . . .
C8 C 0.3311(11) 0.2553(7) 0.2996(7) 0.027(3) Uani 1 1 d . . .
H8 H 0.3026 0.2352 0.2423 0.033 Uiso 1 1 calc R . .
C9 C 0.2517(12) 0.2238(7) 0.3511(7) 0.028(3) Uani 1 1 d . . .
H9 H 0.1738 0.1810 0.3277 0.034 Uiso 1 1 calc R . .
C10 C 0.2898(11) 0.2570(7) 0.4377(6) 0.021(2) Uani 1 1 d . . .
C11 C 0.4115(12) 0.3185(8) 0.4697(7) 0.031(3) Uani 1 1 d . . .
H11 H 0.4392 0.3400 0.5272 0.038 Uiso 1 1 calc R . .
C12 C 0.4924(12) 0.3486(8) 0.4179(7) 0.032(3) Uani 1 1 d . . .
H12 H 0.5722 0.3901 0.4401 0.039 Uiso 1 1 calc R . .
C13 C 0.1995(10) 0.2308(7) 0.4979(7) 0.022(2) Uani 1 1 d . . .
C14 C 0.1005(11) 0.1426(8) 0.4553(7) 0.026(3) Uani 1 1 d . . .
C15 C 0.1394(11) 0.0545(8) 0.4100(7) 0.027(3) Uani 1 1 d . . .
H15 H 0.2369 0.0410 0.3990 0.032 Uiso 1 1 calc R . .
C16 C 0.0306(14) -0.0142(7) 0.3809(7) 0.031(3) Uani 1 1 d . . .
Br3 Br 0.07984(14) -0.13717(8) 0.31684(8) 0.0400(3) Uani 1 1 d . . .
C17 C -0.1177(12) 0.0041(7) 0.3970(7) 0.029(3) Uani 1 1 d . . .
H17 H -0.1897 -0.0431 0.3781 0.034 Uiso 1 1 calc R . .
C18 C -0.1529(12) 0.0942(9) 0.4416(7) 0.035(3) Uani 1 1 d . . .
H18 H -0.2507 0.1075 0.4522 0.042 Uiso 1 1 calc R . .
C19 C -0.0491(12) 0.1651(7) 0.4710(7) 0.026(3) Uani 1 1 d . . .
C20 C -0.0558(11) 0.2631(7) 0.5164(6) 0.024(2) Uani 1 1 d . . .
C21 C -0.1797(13) 0.3174(8) 0.5403(7) 0.035(3) Uani 1 1 d . . .
H21 H -0.2736 0.2901 0.5300 0.042 Uiso 1 1 calc R . .
C22 C -0.1588(13) 0.4109(9) 0.5791(7) 0.039(3) Uani 1 1 d . . .
H22 H -0.2388 0.4483 0.5940 0.046 Uiso 1 1 calc R . .
C23 C -0.0163(12) 0.4499(7) 0.5961(7) 0.029(3) Uani 1 1 d . . .
Br4 Br 0.01123(16) 0.58087(9) 0.64839(9) 0.0502(4) Uani 1 1 d . . .
C24 C 0.1090(12) 0.3979(7) 0.5737(7) 0.029(3) Uani 1 1 d . . .
H24 H 0.2027 0.4256 0.5846 0.035 Uiso 1 1 calc R . .
C25 C 0.0866(12) 0.3044(8) 0.5352(7) 0.027(3) Uani 1 1 d . . .
C26 C 0.2957(10) 0.2181(7) 0.5681(6) 0.019(2) Uani 1 1 d . . .
C27 C 0.2544(11) 0.2455(7) 0.6485(6) 0.022(2) Uani 1 1 d . . .
H27 H 0.1684 0.2771 0.6640 0.027 Uiso 1 1 calc R . .
C28 C 0.3371(11) 0.2280(7) 0.7101(7) 0.026(2) Uani 1 1 d . . .
H28 H 0.3072 0.2478 0.7657 0.031 Uiso 1 1 calc R . .
C29 C 0.4620(12) 0.1814(7) -0.3137(6) 0.027(3) Uani 1 1 d . . .
C30 C 0.5070(13) 0.1487(8) 0.6033(7) 0.036(3) Uani 1 1 d . . .
H30 H 0.5905 0.1146 0.5874 0.043 Uiso 1 1 calc R . .
C31 C 0.4232(11) 0.1685(8) 0.5450(7) 0.029(3) Uani 1 1 d . . .
H31 H 0.4523 0.1485 0.4892 0.035 Uiso 1 1 calc R . .
O3 O 0.5501(8) 0.1676(5) -0.2505(4) 0.0301(18) Uani 1 1 d . . .
C32 C 0.5562(12) 0.0831(8) -0.2539(7) 0.029(3) Uani 1 1 d . . .
O4 O 0.4923(9) 0.0152(6) -0.3073(5) 0.046(2) Uani 1 1 d . . .
C33 C 0.6507(12) 0.0798(8) -0.1835(7) 0.026(3) Uani 1 1 d . . .
C34 C 0.7264(10) 0.1576(7) -0.1254(6) 0.021(2) Uani 1 1 d . . .
H34 H 0.7218 0.2120 -0.1331 0.025 Uiso 1 1 calc R . .
N2 N 0.8059(9) 0.1580(6) -0.0589(5) 0.026(2) Uani 1 1 d . . .
C35 C 0.8125(12) 0.0771(7) -0.0503(7) 0.030(3) Uani 1 1 d . . .
H35 H 0.8648 0.0761 -0.0035 0.036 Uiso 1 1 calc R . .
C36 C 0.7462(12) -0.0016(8) -0.1070(7) 0.032(3) Uani 1 1 d . . .
H36 H 0.7561 -0.0562 -0.1001 0.039 Uiso 1 1 calc R . .
C37 C 0.6651(12) -0.0011(8) -0.1739(7) 0.031(3) Uani 1 1 d . . .
H37 H 0.6192 -0.0553 -0.2132 0.037 Uiso 1 1 calc R . .
C38 C 0.2113(14) 0.5506(8) 0.1553(8) 0.044(3) Uani 1 1 d . . .
H38 H 0.1192 0.5520 0.1252 0.053 Uiso 1 1 calc R . .
Cl1 Cl 0.3554(5) 0.5492(4) 0.0931(4) 0.1082(19) Uani 1 1 d . . .
Cl2 Cl 0.2065(7) 0.4538(3) 0.1795(3) 0.0996(13) Uani 1 1 d . . .
Cl3 Cl 0.2319(7) 0.6496(3) 0.2492(3) 0.0996(13) Uani 1 1 d . . .
C39 C 0.2301(15) 0.8961(9) 0.7625(8) 0.050(4) Uani 1 1 d . . .
H39 H 0.2885 0.9284 0.7357 0.059 Uiso 1 1 calc R . .
Cl4 Cl 0.1989(5) 0.7826(3) 0.6889(2) 0.0656(11) Uani 1 1 d . . .
Cl5 Cl 0.3278(4) 0.9030(3) 0.8534(2) 0.0553(10) Uani 1 1 d . . .
Cl6 Cl 0.0616(3) 0.9509(2) 0.7888(2) 0.0499(9) Uani 1 1 d . . .
C40 C 0.3539(12) 0.2307(8) 0.9882(8) 0.039(3) Uani 1 1 d . . .
H40 H 0.2736 0.2623 1.0236 0.047 Uiso 1 1 calc R . .
Cl7 Cl 0.4598(4) 0.3119(2) 0.9660(2) 0.0550(10) Uani 1 1 d . . .
Cl8 Cl 0.2785(4) 0.1451(2) 0.8927(2) 0.0592(10) Uani 1 1 d . . .
Cl9 Cl 0.4598(4) 0.1828(3) 1.0439(3) 0.0698(12) Uani 1 1 d . . .

loop_
_atom_site_aniso_label
_atom_site_aniso_U_11
_atom_site_aniso_U_22
_atom_site_aniso_U_33
_atom_site_aniso_U_23
_atom_site_aniso_U_13
_atom_site_aniso_U_12
Zn1 0.0202(7) 0.0289(7) 0.0251(7) 0.0133(6) -0.0056(5) -0.0026(5)
Br1 0.0307(6) 0.0392(7) 0.0328(7) 0.0205(6) -0.0120(5) -0.0024(5)
Br2 0.0318(7) 0.0461(8) 0.0425(8) 0.0295(7) 0.0037(6) 0.0028(6)
N1 0.021(5) 0.029(5) 0.021(5) 0.010(4) -0.004(4) -0.007(4)
C1 0.021(6) 0.026(6) 0.023(6) 0.007(5) -0.003(5) -0.008(5)
C2 0.027(6) 0.028(6) 0.020(6) 0.014(5) -0.007(5) -0.007(5)
C3 0.022(6) 0.042(7) 0.044(8) 0.020(6) 0.008(6) 0.008(5)
C4 0.059(9) 0.029(7) 0.044(8) 0.023(7) 0.007(7) 0.004(6)
C5 0.036(7) 0.030(7) 0.041(8) 0.022(6) 0.003(6) -0.005(5)
C6 0.021(6) 0.037(7) 0.031(7) 0.016(6) -0.006(5) -0.007(5)
O1 0.044(5) 0.045(5) 0.037(5) 0.018(5) 0.004(4) -0.005(4)
O2 0.033(4) 0.025(4) 0.026(4) 0.011(4) 0.002(3) -0.004(3)
C7 0.034(7) 0.026(6) 0.018(6) 0.011(5) 0.003(5) -0.001(5)
C8 0.027(6) 0.031(7) 0.016(6) 0.003(5) -0.006(5) -0.013(5)
C9 0.028(6) 0.025(6) 0.028(7) 0.008(5) -0.012(5) -0.012(5)
C10 0.025(6) 0.021(6) 0.017(6) 0.007(5) -0.004(4) 0.005(5)
C11 0.037(7) 0.040(7) 0.015(6) 0.009(5) -0.008(5) -0.007(6)
C12 0.025(6) 0.050(8) 0.021(6) 0.014(6) -0.011(5) -0.010(5)
C13 0.010(5) 0.031(6) 0.027(6) 0.016(5) -0.006(4) -0.003(4)
C14 0.020(6) 0.041(7) 0.020(6) 0.019(6) -0.008(5) -0.007(5)
C15 0.017(6) 0.037(7) 0.038(7) 0.026(6) 0.005(5) 0.001(5)
C16 0.051(8) 0.018(6) 0.022(6) 0.007(5) -0.002(5) 0.007(5)
Br3 0.0387(7) 0.0315(7) 0.0451(8) 0.0112(6) 0.0031(6) -0.0046(6)
C17 0.023(6) 0.027(7) 0.035(7) 0.013(6) -0.009(5) -0.011(5)
C18 0.023(6) 0.057(9) 0.032(7) 0.025(7) -0.001(5) -0.005(6)
C19 0.027(6) 0.024(6) 0.027(7) 0.012(5) 0.000(5) 0.003(5)
C20 0.016(5) 0.036(7) 0.020(6) 0.013(5) -0.007(4) -0.007(5)
C21 0.029(7) 0.036(7) 0.033(7) 0.008(6) -0.005(5) 0.000(6)
C22 0.037(7) 0.044(8) 0.035(8) 0.015(7) -0.007(6) 0.006(6)
C23 0.029(7) 0.030(6) 0.027(7) 0.011(5) -0.004(5) 0.004(5)
Br4 0.0597(9) 0.0335(8) 0.0506(9) 0.0107(7) -0.0071(7) 0.0069(6)
C24 0.030(6) 0.028(7) 0.028(7) 0.013(6) -0.008(5) -0.009(5)
C25 0.026(6) 0.042(7) 0.019(6) 0.020(6) -0.008(5) 0.004(5)
C26 0.015(5) 0.018(5) 0.024(6) 0.012(5) -0.013(4) -0.011(4)
C27 0.015(5) 0.031(6) 0.022(6) 0.013(5) -0.005(4) -0.002(5)
C28 0.021(6) 0.030(6) 0.025(6) 0.011(5) -0.008(5) -0.005(5)
C29 0.039(7) 0.025(6) 0.017(6) 0.010(5) -0.016(5) -0.009(5)
C30 0.031(7) 0.054(8) 0.024(7) 0.017(6) -0.004(5) 0.013(6)
C31 0.024(6) 0.038(7) 0.019(6) 0.005(5) -0.007(5) 0.005(5)
O3 0.039(5) 0.030(5) 0.021(4) 0.010(4) -0.011(3) -0.002(4)
C32 0.021(6) 0.037(7) 0.031(7) 0.017(6) 0.002(5) 0.005(5)
O4 0.048(6) 0.043(6) 0.038(5) 0.010(5) -0.021(4) -0.002(4)
C33 0.028(6) 0.034(7) 0.018(6) 0.011(5) 0.000(5) 0.003(5)
C34 0.016(5) 0.033(6) 0.019(6) 0.015(5) -0.002(4) 0.005(5)
N2 0.026(5) 0.029(5) 0.026(5) 0.014(4) -0.006(4) -0.002(4)
C35 0.033(7) 0.028(7) 0.031(7) 0.014(6) -0.002(5) 0.003(5)
C36 0.033(7) 0.034(7) 0.032(7) 0.017(6) -0.009(5) -0.001(5)
C37 0.037(7) 0.028(7) 0.023(6) 0.007(5) -0.003(5) -0.006(5)
C38 0.044(8) 0.047(8) 0.039(8) 0.017(7) -0.008(6) 0.000(6)
Cl1 0.065(3) 0.172(5) 0.139(5) 0.118(5) -0.009(3) -0.017(3)
Cl2 0.185(4) 0.0502(19) 0.063(2) 0.0253(17) -0.017(2) -0.011(2)
Cl3 0.185(4) 0.0502(19) 0.063(2) 0.0253(17) -0.017(2) -0.011(2)
C39 0.050(9) 0.059(9) 0.044(9) 0.025(8) -0.002(7) 0.000(7)
Cl4 0.082(3) 0.055(2) 0.057(3) 0.021(2) -0.012(2) 0.014(2)
Cl5 0.041(2) 0.074(3) 0.061(2) 0.040(2) -0.0201(17) -0.0067(17)
Cl6 0.0389(19) 0.054(2) 0.054(2) 0.0195(18) -0.0113(16) 0.0027(16)
C40 0.023(6) 0.043(8) 0.049(8) 0.017(7) -0.001(6) 0.004(6)
Cl7 0.0387(19) 0.058(2) 0.076(3) 0.037(2) -0.0013(18) -0.0023(16)
Cl8 0.053(2) 0.050(2) 0.060(2) 0.0092(19) -0.0092(18) 0.0049(17)
Cl9 0.040(2) 0.113(3) 0.088(3) 0.074(3) -0.007(2) 0.003(2)

loop_
_atom_type_symbol
_atom_type_description
_atom_type_scat_dispersion_real
_atom_type_scat_dispersion_imag
_atom_type_scat_source
C C 0.0033 0.0016 'International Tables Vol C Tables 4.2.6.8 and 6.1.1.4'
H H 0.0000 0.0000 'International Tables Vol C Tables 4.2.6.8 and 6.1.1.4'
N N 0.0061 0.0033 'International Tables Vol C Tables 4.2.6.8 and 6.1.1.4'
O O 0.0106 0.0060 'International Tables Vol C Tables 4.2.6.8 and 6.1.1.4'
Zn Zn 0.2839 1.4301 'International Tables Vol C Tables 4.2.6.8 and 6.1.1.4'
Br Br -0.2901 2.4595 'International Tables Vol C Tables 4.2.6.8 and 6.1.1.4'
Cl Cl 0.1484 0.1585 'International Tables Vol C Tables 4.2.6.8 and 6.1.1.4'

loop_
_geom_angle_atom_site_label_1
_geom_angle_atom_site_label_2
_geom_angle_atom_site_label_3
_geom_angle
_geom_angle_site_symmetry_1
_geom_angle_site_symmetry_3
_geom_angle_publ_flag
N2 Zn1 N1 113.7(3) . . ?
N2 Zn1 Br1 104.4(2) . . ?
N1 Zn1 Br1 105.2(2) . . ?
N2 Zn1 Br2 105.9(2) . . ?
N1 Zn1 Br2 104.9(2) . . ?
Br1 Zn1 Br2 123.00(6) . . ?
C1 N1 C5 117.0(9) . . ?
C1 N1 Zn1 123.1(7) . . ?
C5 N1 Zn1 119.8(7) . . ?
N1 C1 C2 123.2(10) . . ?
N1 C1 H1 118.4 . . ?
C2 C1 H1 118.4 . . ?
C3 C2 C1 118.1(9) . . ?
C3 C2 C6 119.4(10) . . ?
C1 C2 C6 122.4(10) . . ?
C2 C3 C4 119.1(11) . . ?
C2 C3 H3 120.4 . . ?
C4 C3 H3 120.4 . . ?
C5 C4 C3 118.3(11) . . ?
C5 C4 H4 120.8 . . ?
C3 C4 H4 120.8 . . ?
C4 C5 N1 124.2(10) . . ?
C4 C5 H5 117.9 . . ?
N1 C5 H5 117.9 . . ?
O1 C6 O2 124.5(10) . . ?
O1 C6 C2 122.3(10) . . ?
O2 C6 C2 113.2(10) . . ?
C6 O2 C7 120.4(8) . . ?
C8 C7 C12 121.0(9) . . ?
C8 C7 O2 118.2(9) . . ?
C12 C7 O2 120.7(10) . . ?
C7 C8 C9 121.3(10) . . ?
C7 C8 H8 119.4 . . ?
C9 C8 H8 119.4 . . ?
C10 C9 C8 119.5(10) . . ?
C10 C9 H9 120.2 . . ?
C8 C9 H9 120.2 . . ?
C9 C10 C11 118.4(9) . . ?
C9 C10 C13 121.6(9) . . ?
C11 C10 C13 120.0(9) . . ?
C12 C11 C10 122.1(10) . . ?
C12 C11 H11 119.0 . . ?
C10 C11 H11 119.0 . . ?
C11 C12 C7 117.7(10) . . ?
C11 C12 H12 121.1 . . ?
C7 C12 H12 121.1 . . ?
C10 C13 C25 107.6(8) . . ?
C10 C13 C14 115.6(9) . . ?
C25 C13 C14 101.7(8) . . ?
C10 C13 C26 112.6(8) . . ?
C25 C13 C26 112.4(8) . . ?
C14 C13 C26 106.5(8) . . ?
C15 C14 C19 121.6(10) . . ?
C15 C14 C13 128.9(9) . . ?
C19 C14 C13 109.4(9) . . ?
C14 C15 C16 118.4(10) . . ?
C14 C15 H15 120.8 . . ?
C16 C15 H15 120.8 . . ?
C15 C16 C17 122.0(10) . . ?
C15 C16 Br3 119.7(9) . . ?
C17 C16 Br3 118.3(9) . . ?
C18 C17 C16 117.9(10) . . ?
C18 C17 H17 121.1 . . ?
C16 C17 H17 121.1 . . ?
C19 C18 C17 122.3(10) . . ?
C19 C18 H18 118.8 . . ?
C17 C18 H18 118.8 . . ?
C18 C19 C14 117.7(10) . . ?
C18 C19 C20 133.5(10) . . ?
C14 C19 C20 108.7(9) . . ?
C25 C20 C21 120.6(10) . . ?
C25 C20 C19 110.2(9) . . ?
C21 C20 C19 129.2(10) . . ?
C22 C21 C20 118.6(11) . . ?
C22 C21 H21 120.7 . . ?
C20 C21 H21 120.7 . . ?
C21 C22 C23 119.4(11) . . ?
C21 C22 H22 120.3 . . ?
C23 C22 H22 120.3 . . ?
C22 C23 C24 123.4(11) . . ?
C22 C23 Br4 119.0(8) . . ?
C24 C23 Br4 117.6(8) . . ?
C25 C24 C23 116.6(10) . . ?
C25 C24 H24 121.7 . . ?
C23 C24 H24 121.7 . . ?
C24 C25 C20 121.4(10) . . ?
C24 C25 C13 128.5(10) . . ?
C20 C25 C13 109.8(10) . . ?
C27 C26 C31 118.5(9) . . ?
C27 C26 C13 122.3(9) . . ?
C31 C26 C13 118.9(9) . . ?
C26 C27 C28 121.9(9) . . ?
C26 C27 H27 119.1 . . ?
C28 C27 H27 119.1 . . ?
C29 C28 C27 118.4(10) 1_556 . ?
C29 C28 H28 120.8 1_556 . ?
C27 C28 H28 120.8 . . ?
C28 C29 C30 122.0(10) 1_554 1_554 ?
C28 C29 O3 118.5(9) 1_554 . ?
C30 C29 O3 119.4(10) 1_554 . ?
C31 C30 C29 117.6(10) . 1_556 ?
C31 C30 H30 121.2 . . ?
C29 C30 H30 121.2 1_556 . ?
C30 C31 C26 121.5(10) . . ?
C30 C31 H31 119.2 . . ?
C26 C31 H31 119.2 . . ?
C32 O3 C29 118.4(9) . . ?
O4 C32 O3 125.1(11) . . ?
O4 C32 C33 122.7(11) . . ?
O3 C32 C33 112.2(10) . . ?
C37 C33 C34 117.8(10) . . ?
C37 C33 C32 120.8(11) . . ?
C34 C33 C32 121.4(10) . . ?
N2 C34 C33 122.8(10) . . ?
N2 C34 H34 118.6 . . ?
C33 C34 H34 118.6 . . ?
C34 N2 C35 117.2(10) . . ?
C34 N2 Zn1 122.3(7) . . ?
C35 N2 Zn1 120.5(7) . . ?
C36 C35 N2 122.5(11) . . ?
C36 C35 H35 118.7 . . ?
N2 C35 H35 118.7 . . ?
C35 C36 C37 119.8(11) . . ?
C35 C36 H36 120.1 . . ?
C37 C36 H36 120.1 . . ?
C36 C37 C33 119.8(11) . . ?
C36 C37 H37 120.1 . . ?
C33 C37 H37 120.1 . . ?
Cl1 C38 Cl3 108.1(8) . . ?
Cl1 C38 Cl2 111.5(7) . . ?
Cl3 C38 Cl2 109.4(7) . . ?
Cl1 C38 H38 109.3 . . ?
Cl3 C38 H38 109.3 . . ?
Cl2 C38 H38 109.3 . . ?
Cl5 C39 Cl4 111.9(7) . . ?
Cl5 C39 Cl6 111.0(7) . . ?
Cl4 C39 Cl6 109.9(8) . . ?
Cl5 C39 H39 107.9 . . ?
Cl4 C39 H39 107.9 . . ?
Cl6 C39 H39 107.9 . . ?
Cl9 C40 Cl8 110.9(7) . . ?
Cl9 C40 Cl7 110.4(6) . . ?
Cl8 C40 Cl7 109.7(7) . . ?
Cl9 C40 H40 108.6 . . ?
Cl8 C40 H40 108.6 . . ?
Cl7 C40 H40 108.6 . . ?

loop_
_geom_bond_atom_site_label_1
_geom_bond_atom_site_label_2
_geom_bond_distance
_geom_bond_site_symmetry_2
_geom_bond_publ_flag
Zn1 N2 2.071(9) . ?
Zn1 N1 2.072(8) . ?
Zn1 Br1 2.3594(16) . ?
Zn1 Br2 2.3758(16) . ?
N1 C1 1.310(12) . ?
N1 C5 1.347(13) . ?
C1 C2 1.392(14) . ?
C1 H1 0.9300 . ?
C2 C3 1.362(14) . ?
C2 C6 1.473(14) . ?
C3 C4 1.387(15) . ?
C3 H3 0.9300 . ?
C4 C5 1.337(15) . ?
C4 H4 0.9300 . ?
C5 H5 0.9300 . ?
C6 O1 1.221(13) . ?
C6 O2 1.327(13) . ?
O2 C7 1.416(11) . ?
C7 C8 1.358(14) . ?
C7 C12 1.395(14) . ?
C8 C9 1.396(14) . ?
C8 H8 0.9300 . ?
C9 C10 1.391(14) . ?
C9 H9 0.9300 . ?
C10 C11 1.401(15) . ?
C10 C13 1.523(13) . ?
C11 C12 1.394(14) . ?
C11 H11 0.9300 . ?
C12 H12 0.9300 . ?
C13 C25 1.531(14) . ?
C13 C14 1.542(14) . ?
C13 C26 1.554(13) . ?
C14 C15 1.361(14) . ?
C14 C19 1.428(14) . ?
C15 C16 1.378(15) . ?
C15 H15 0.9300 . ?
C16 C17 1.406(15) . ?
C16 Br3 1.888(10) . ?
C17 C18 1.374(15) . ?
C17 H17 0.9300 . ?
C18 C19 1.370(15) . ?
C18 H18 0.9300 . ?
C19 C20 1.437(14) . ?
C20 C25 1.409(14) . ?
C20 C21 1.410(14) . ?
C21 C22 1.365(16) . ?
C21 H21 0.9300 . ?
C22 C23 1.398(16) . ?
C22 H22 0.9300 . ?
C23 C24 1.400(14) . ?
C23 Br4 1.911(11) . ?
C24 C25 1.366(15) . ?
C24 H24 0.9300 . ?
C26 C27 1.340(13) . ?
C26 C31 1.400(14) . ?
C27 C28 1.405(14) . ?
C27 H27 0.9300 . ?
C28 C29 1.359(14) 1_556 ?
C28 H28 0.9300 . ?
C29 C28 1.359(14) 1_554 ?
C29 C30 1.387(14) 1_554 ?
C29 O3 1.424(12) . ?
C30 C31 1.384(15) . ?
C30 C29 1.387(14) 1_556 ?
C30 H30 0.9300 . ?
C31 H31 0.9300 . ?
O3 C32 1.325(13) . ?
C32 O4 1.215(14) . ?
C32 C33 1.484(15) . ?
C33 C37 1.374(14) . ?
C33 C34 1.383(15) . ?
C34 N2 1.334(12) . ?
C34 H34 0.9300 . ?
N2 C35 1.358(13) . ?
C35 C36 1.347(15) . ?
C35 H35 0.9300 . ?
C36 C37 1.352(15) . ?
C36 H36 0.9300 . ?
C37 H37 0.9300 . ?
C38 Cl1 1.719(13) . ?
C38 Cl3 1.736(13) . ?
C38 Cl2 1.754(13) . ?
C38 H38 0.9800 . ?
C39 Cl5 1.737(13) . ?
C39 Cl4 1.741(14) . ?
C39 Cl6 1.769(13) . ?
C39 H39 0.9800 . ?
C40 Cl9 1.735(12) . ?
C40 Cl8 1.754(13) . ?
C40 Cl7 1.765(12) . ?
C40 H40 0.9800 . ?
